data_1558299
loop_
_publ_author_name
'Cowie, Bradley E.'
'Douair, Iskander'
'Laurent, Maron'
'Love, Jason'
'Arnold, Polly Louise'

_publ_section_title
;
 Selective Oxo Ligand Functionalisation and Substitution Reactivity in an
 Oxo/Catecholate-Bridged UIV/UIV Pacman Complex
;
_journal_name_full 'Chemical Science'
_journal_paper_doi 10.1039/D0SC02297G
_journal_year 2020
_chemical_formula_moiety 'C80 H66 B F N10 O5 U2, 3(C4 H10 O2)'
_chemical_formula_sum 'C92 H96 B F N10 O11 U2'
_chemical_formula_weight 2023.65
_chemical_name_common 'Compound 5A.3dme'
_chemical_name_systematic '[{(py)U(u-F)(u-OBcat)U(u-O2C6H4)(py)}(LA)]'
_chemical_properties_physical Air-sensitive,Moisture-sensitive
_space_group_crystal_system triclinic
_space_group_IT_number 2
_space_group_name_Hall '-P 1'
_space_group_name_H-M_alt 'P -1'
_atom_sites_solution_hydrogens geom
_audit_creation_method SHELXL-2018/3
_audit_update_record
;
2020-02-18 deposited with the CCDC.	2020-06-12 downloaded from the CCDC.
;
_cell_angle_alpha 77.518(2)
_cell_angle_beta 78.699(2)
_cell_angle_gamma 82.007(2)
_cell_formula_units_Z 2
_cell_length_a 14.6146(3)
_cell_length_b 16.3896(4)
_cell_length_c 18.1536(4)
_cell_measurement_reflns_used 33672
_cell_measurement_temperature 120.01(10)
_cell_measurement_theta_max 32.3000
_cell_measurement_theta_min 3.4990
_cell_volume 4141.91(17)
_computing_cell_refinement 'CrysAlisPro 1.171.39.46 (Rigaku OD, 2018)'
_computing_data_collection 'CrysAlisPro 1.171.39.46 (Rigaku OD, 2018)'
_computing_data_reduction 'CrysAlisPro 1.171.39.46 (Rigaku OD, 2018)'
_computing_molecular_graphics 'Olex2 (Dolomanov et al., 2009)'
_computing_publication_material 'Olex2 (Dolomanov et al., 2009)'
_computing_structure_refinement 'SHELXL-2018/3 (Sheldrick, 2018)'
_computing_structure_solution 'SHELXT 2018/2 (Sheldrick, 2018)'
_diffrn_ambient_temperature 120.01(10)
_diffrn_detector 'CCD plate'
_diffrn_detector_area_resol_mean 5.1574
_diffrn_detector_type Atlas
_diffrn_measured_fraction_theta_full 0.998
_diffrn_measured_fraction_theta_max 0.926
_diffrn_measurement_details
;
List of Runs (angles in degrees, time in seconds):

  # Type    Start    End  Width  t~exp~   \w     \q     \k     \f   Frames
#--------------------------------------------------------------------------
  1  \w    -78.00 -29.00   1.00   10.00    --  -17.68 133.00 -61.61   49
  2  \w    -92.00  14.00   1.00   10.00    --  -17.68 -77.00-150.00  106
  3  \w    -54.00  42.00   1.00   10.00    --   19.09 -38.00-120.00   96
  4  \w      3.00  75.00   1.00   10.00    --   19.09-127.00 116.48   72
  5  \w    -18.00  98.00   1.00   10.00    --   19.09  19.00  60.00  116
  6  \w    -12.00  93.00   1.00   10.00    --   19.09  77.00-180.00  105
  7  \w     -3.00  92.00   1.00   10.00    --   19.09  38.00 120.00   95
  8  \w    -55.00  50.00   1.00   10.00    --   19.09 -77.00   0.00  105
  9  \w    -76.00 -27.00   1.00   10.00    --  -17.68 130.00 124.61   49
;
_diffrn_measurement_device 'four-circle diffractometer'
_diffrn_measurement_device_type 'SuperNova, Dual, Cu at home/near, Atlas'
_diffrn_measurement_method 'phi and omega scans'
_diffrn_radiation_monochromator mirror
_diffrn_radiation_type MoK\a
_diffrn_radiation_wavelength 0.71073
_diffrn_reflns_av_R_equivalents 0.0478
_diffrn_reflns_av_unetI/netI 0.0582
_diffrn_reflns_Laue_measured_fraction_full 0.998
_diffrn_reflns_Laue_measured_fraction_max 0.926
_diffrn_reflns_limit_h_max 22
_diffrn_reflns_limit_h_min -21
_diffrn_reflns_limit_k_max 25
_diffrn_reflns_limit_k_min -23
_diffrn_reflns_limit_l_max 26
_diffrn_reflns_limit_l_min -27
_diffrn_reflns_number 105405
_diffrn_reflns_point_group_measured_fraction_full 0.998
_diffrn_reflns_point_group_measured_fraction_max 0.926
_diffrn_reflns_theta_full 25.242
_diffrn_reflns_theta_max 32.951
_diffrn_reflns_theta_min 2.802
_diffrn_source 'micro-focus sealed X-ray tube'
_diffrn_source_type 'SuperNova (Mo) X-ray Source'
_exptl_absorpt_coefficient_mu 3.975
_exptl_absorpt_correction_T_max 1.000
_exptl_absorpt_correction_T_min 0.201
_exptl_absorpt_correction_type gaussian
_exptl_absorpt_process_details
;
CrysAlisPro 1.171.39.46 (Rigaku Oxford Diffraction, 2018)
Numerical absorption correction based on gaussian integration over
			a multifaceted crystal model
Empirical absorption correction using spherical harmonics,
 implemented in SCALE3 ABSPACK scaling algorithm.
;
_exptl_crystal_colour yellow
_exptl_crystal_density_diffrn 1.623
_exptl_crystal_description block
_exptl_crystal_F_000 2008
_exptl_crystal_recrystallization_method 'Re-crystallisation from solvent: 1,2-dimethoxyethane'
_exptl_crystal_size_max 0.612
_exptl_crystal_size_mid 0.154
_exptl_crystal_size_min 0.066
_refine_diff_density_max 1.820
_refine_diff_density_min -1.282
_refine_diff_density_rms 0.143
_refine_ls_extinction_method none
_refine_ls_goodness_of_fit_ref 1.045
_refine_ls_hydrogen_treatment constr
_refine_ls_matrix_type full
_refine_ls_number_parameters 1194
_refine_ls_number_reflns 28789
_refine_ls_number_restraints 174
_refine_ls_restrained_S_all 1.046
_refine_ls_R_factor_all 0.0701
_refine_ls_R_factor_gt 0.0407
_refine_ls_shift/su_max 0.004
_refine_ls_shift/su_mean 0.000
_refine_ls_structure_factor_coef Fsqd
_refine_ls_weighting_details 'w=1/[\s^2^(Fo^2^)+(0.0269P)^2^+6.2134P] where P=(Fo^2^+2Fc^2^)/3'
_refine_ls_weighting_scheme calc
_refine_ls_wR_factor_gt 0.0746
_refine_ls_wR_factor_ref 0.0838
_reflns_Friedel_coverage 0.000
_reflns_number_gt 21060
_reflns_number_total 28789
_reflns_threshold_expression 'I > 2\s(I)'
_cod_data_source_file d0sc02297g2.cif
_cod_data_source_block compound5A
_cod_database_code 1558299
_shelx_shelxl_version_number 2018/3
_shelx_space_group_comment
;
The symmetry employed for this shelxl refinement is uniquely defined
by the following loop, which should always be used as a source of
symmetry information in preference to the above space-group names.
They are only intended as comments.
;
_shelx_estimated_absorpt_t_min 0.201
_shelx_estimated_absorpt_t_max 1.000

loop_
_space_group_symop_operation_xyz
'x, y, z'
'-x, -y, -z'

loop_
_atom_site_label
_atom_site_type_symbol
_atom_site_fract_x
_atom_site_fract_y
_atom_site_fract_z
_atom_site_U_iso_or_equiv
_atom_site_adp_type
_atom_site_occupancy
_atom_site_site_symmetry_order
_atom_site_calc_flag
_atom_site_refinement_flags_posn
_atom_site_refinement_flags_adp
_atom_site_refinement_flags_occupancy
_atom_site_disorder_assembly
_atom_site_disorder_group
U1 U 0.26867(2) 0.66954(2) 0.83198(2) 0.01878(3) Uani 1 1 d . . . . .
U2 U 0.26004(2) 0.84360(2) 0.65248(2) 0.01791(3) Uani 1 1 d . . . . .
F1 F 0.31546(13) 0.79897(12) 0.77071(11) 0.0218(4) Uani 1 1 d . . . . .
O1 O 0.34976(16) 0.61592(15) 0.74165(14) 0.0236(5) Uani 1 1 d . . . . .
O2 O 0.34418(16) 0.73938(14) 0.61659(14) 0.0226(5) Uani 1 1 d . . . . .
O3 O 0.16429(16) 0.75791(14) 0.75154(13) 0.0207(5) Uani 1 1 d . . . . .
O4 O 0.0091(2) 0.7224(2) 0.7347(2) 0.0550(9) Uani 1 1 d . . . . .
O5 O 0.0055(3) 0.8117(2) 0.8142(2) 0.0627(10) Uani 1 1 d . . . . .
N1 N 0.4427(2) 0.65095(18) 0.86131(17) 0.0239(6) Uani 1 1 d . . . . .
N2 N 0.2815(2) 0.70827(18) 0.95464(17) 0.0237(6) Uani 1 1 d . . . . .
N3 N 0.1166(2) 0.66870(17) 0.91896(16) 0.0225(6) Uani 1 1 d . . . . .
N4 N 0.1607(2) 0.56525(18) 0.80924(18) 0.0242(6) Uani 1 1 d . . . . .
N5 N 0.1597(2) 0.78861(19) 0.57314(16) 0.0236(6) Uani 1 1 d . . . . .
N6 N 0.10969(19) 0.93138(18) 0.64393(16) 0.0225(6) Uani 1 1 d . . . . .
N7 N 0.2641(2) 0.98179(17) 0.68382(16) 0.0220(6) Uani 1 1 d . . . . .
N8 N 0.42814(19) 0.88580(17) 0.63027(16) 0.0208(6) Uani 1 1 d . . . . .
N9 N 0.2945(2) 0.52418(18) 0.92196(18) 0.0276(7) Uani 1 1 d . . . . .
N10 N 0.2887(2) 0.92999(19) 0.51235(17) 0.0263(6) Uani 1 1 d . . . . .
C1 C 0.4458(3) 0.6554(2) 0.9313(2) 0.0297(8) Uani 1 1 d . . . . .
H1 H 0.501992 0.639057 0.949650 0.036 Uiso 1 1 calc R U . . .
C2 C 0.3662(3) 0.6842(2) 0.9804(2) 0.0291(8) Uani 1 1 d . . . . .
C3 C 0.3565(3) 0.6923(3) 1.0566(2) 0.0398(10) Uani 1 1 d . . . . .
H3 H 0.402989 0.679604 1.086915 0.048 Uiso 1 1 calc R U . . .
C4 C 0.2635(3) 0.7230(3) 1.0784(2) 0.0408(10) Uani 1 1 d . . . . .
H4 H 0.235798 0.734944 1.126117 0.049 Uiso 1 1 calc R U . . .
C5 C 0.2198(3) 0.7326(2) 1.0145(2) 0.0283(8) Uani 1 1 d . . . . .
C6 C 0.1223(3) 0.7701(2) 1.0027(2) 0.0289(8) Uani 1 1 d . . . . .
C7 C 0.1333(3) 0.8482(2) 0.9367(2) 0.0307(8) Uani 1 1 d . . . . .
H7A H 0.165990 0.829954 0.890275 0.037 Uiso 1 1 calc R U . . .
H7B H 0.071423 0.873687 0.927744 0.037 Uiso 1 1 calc R U . . .
C8 C 0.1867(3) 0.9148(3) 0.9528(3) 0.0452(11) Uani 1 1 d . . . . .
H8A H 0.149353 0.940589 0.992998 0.068 Uiso 1 1 calc R U . . .
H8B H 0.199519 0.956750 0.907284 0.068 Uiso 1 1 calc R U . . .
H8C H 0.244710 0.888646 0.968336 0.068 Uiso 1 1 calc R U . . .
C9 C 0.0641(3) 0.7963(3) 1.0759(2) 0.0414(10) Uani 1 1 d . . . . .
H9A H 0.050071 0.746049 1.113780 0.050 Uiso 1 1 calc R U . . .
H9B H 0.101781 0.827355 1.096372 0.050 Uiso 1 1 calc R U . . .
C10 C -0.0285(3) 0.8505(3) 1.0638(3) 0.0491(12) Uani 1 1 d . . . . .
H10A H -0.016041 0.907557 1.042438 0.074 Uiso 1 1 calc R U . . .
H10B H -0.069997 0.848250 1.112122 0.074 Uiso 1 1 calc R U . . .
H10C H -0.057239 0.829457 1.029425 0.074 Uiso 1 1 calc R U . . .
C11 C 0.0752(3) 0.7051(2) 0.9797(2) 0.0272(8) Uani 1 1 d . . . . .
C12 C -0.0086(3) 0.6704(3) 1.0142(2) 0.0376(10) Uani 1 1 d . . . . .
H12 H -0.049554 0.684407 1.056807 0.045 Uiso 1 1 calc R U . . .
C13 C -0.0192(3) 0.6112(3) 0.9732(3) 0.0395(10) Uani 1 1 d . . . . .
H13 H -0.068614 0.578042 0.982835 0.047 Uiso 1 1 calc R U . . .
C14 C 0.0581(2) 0.6108(2) 0.9147(2) 0.0264(8) Uani 1 1 d . . . . .
C15 C 0.0837(3) 0.5591(2) 0.8599(2) 0.0285(8) Uani 1 1 d . . . . .
H15 H 0.044466 0.519152 0.859753 0.034 Uiso 1 1 calc R U . . .
C16 C 0.1839(3) 0.5034(2) 0.7622(2) 0.0274(8) Uani 1 1 d . . . . .
C17 C 0.1908(3) 0.4198(2) 0.7944(3) 0.0352(9) Uani 1 1 d . . . . .
H17 H 0.178996 0.403016 0.847367 0.042 Uiso 1 1 calc R U . . .
C18 C 0.2156(3) 0.3581(3) 0.7476(3) 0.0448(11) Uani 1 1 d . . . . .
H18 H 0.219524 0.301517 0.770623 0.054 Uiso 1 1 calc R U . . .
C19 C 0.2336(3) 0.3798(3) 0.6712(3) 0.0424(11) Uani 1 1 d . . . . .
H19 H 0.250502 0.338251 0.641945 0.051 Uiso 1 1 calc R U . . .
C20 C 0.2271(3) 0.4665(2) 0.6338(3) 0.0343(9) Uani 1 1 d . . . . .
C21 C 0.2407(3) 0.4917(3) 0.5544(3) 0.0375(10) Uani 1 1 d . . . . .
H21 H 0.258763 0.451069 0.524265 0.045 Uiso 1 1 calc R U . . .
C22 C 0.2281(3) 0.5754(3) 0.5187(2) 0.0340(9) Uani 1 1 d . . . . .
C23 C 0.2366(3) 0.6009(3) 0.4369(3) 0.0444(11) Uani 1 1 d . . . . .
H23 H 0.254515 0.560840 0.406165 0.053 Uiso 1 1 calc R U . . .
C24 C 0.2191(3) 0.6821(3) 0.4044(3) 0.0479(12) Uani 1 1 d . . . . .
H24 H 0.223742 0.697163 0.351467 0.058 Uiso 1 1 calc R U . . .
C25 C 0.1934(3) 0.7451(3) 0.4497(2) 0.0381(10) Uani 1 1 d . . . . .
H25 H 0.182254 0.800891 0.425760 0.046 Uiso 1 1 calc R U . . .
C26 C 0.1848(3) 0.7253(3) 0.5277(2) 0.0290(8) Uani 1 1 d . . . . .
C27 C 0.2014(2) 0.6383(2) 0.5650(2) 0.0285(8) Uani 1 1 d . . . . .
C28 C 0.1879(2) 0.6140(2) 0.6451(2) 0.0251(7) Uani 1 1 d . . . . .
H28 H 0.169955 0.654757 0.675158 0.030 Uiso 1 1 calc R U . . .
C29 C 0.2011(2) 0.5296(2) 0.6803(2) 0.0280(8) Uani 1 1 d . . . . .
C30 C 0.0827(3) 0.8373(2) 0.5642(2) 0.0293(8) Uani 1 1 d . . . . .
H30 H 0.044774 0.825248 0.533137 0.035 Uiso 1 1 calc R U . . .
C31 C 0.0542(3) 0.9076(2) 0.5997(2) 0.0284(8) Uani 1 1 d . . . . .
C32 C -0.0242(3) 0.9658(3) 0.5928(3) 0.0425(11) Uani 1 1 d . . . . .
H32 H -0.072063 0.963895 0.566413 0.051 Uiso 1 1 calc R U . . .
C33 C -0.0173(3) 1.0267(3) 0.6325(2) 0.0396(10) Uani 1 1 d . . . . .
H33 H -0.059745 1.073770 0.637839 0.048 Uiso 1 1 calc R U . . .
C34 C 0.0652(3) 1.0048(2) 0.6634(2) 0.0282(8) Uani 1 1 d . . . . .
C35 C 0.0975(3) 1.0487(2) 0.7173(2) 0.0281(8) Uani 1 1 d . . . . .
C36 C 0.0595(3) 1.0044(3) 0.8007(2) 0.0366(9) Uani 1 1 d . . . . .
H36A H 0.084200 0.945675 0.807035 0.044 Uiso 1 1 calc R U . . .
H36B H 0.084402 1.028894 0.835780 0.044 Uiso 1 1 calc R U . . .
C37 C -0.0463(3) 1.0086(3) 0.8245(3) 0.0469(11) Uani 1 1 d . . . . .
H37A H -0.071627 1.066118 0.823146 0.070 Uiso 1 1 calc R U . . .
H37B H -0.061652 0.976875 0.875483 0.070 Uiso 1 1 calc R U . . .
H37C H -0.072500 0.985660 0.789821 0.070 Uiso 1 1 calc R U . . .
C38 C 0.0570(3) 1.1425(2) 0.7045(3) 0.0400(10) Uani 1 1 d . . . . .
H38A H -0.010763 1.145096 0.710960 0.048 Uiso 1 1 calc R U . . .
H38B H 0.071623 1.167694 0.743947 0.048 Uiso 1 1 calc R U . . .
C39 C 0.0928(4) 1.1946(3) 0.6270(3) 0.0529(13) Uani 1 1 d . . . . .
H39A H 0.159486 1.194915 0.620785 0.079 Uiso 1 1 calc R U . . .
H39B H 0.063354 1.251137 0.623729 0.079 Uiso 1 1 calc R U . . .
H39C H 0.078097 1.170825 0.587311 0.079 Uiso 1 1 calc R U . . .
C40 C 0.2027(3) 1.0436(2) 0.7108(2) 0.0250(7) Uani 1 1 d . . . . .
C41 C 0.2513(3) 1.0978(2) 0.7361(2) 0.0342(9) Uani 1 1 d . . . . .
H41 H 0.224916 1.144225 0.757466 0.041 Uiso 1 1 calc R U . . .
C42 C 0.3464(3) 1.0690(2) 0.7232(2) 0.0341(9) Uani 1 1 d . . . . .
H42 H 0.395400 1.092176 0.734414 0.041 Uiso 1 1 calc R U . . .
C43 C 0.3532(3) 0.9982(2) 0.6900(2) 0.0245(7) Uani 1 1 d . . . . .
C44 C 0.4338(2) 0.9500(2) 0.6599(2) 0.0242(7) Uani 1 1 d . . . . .
H44 H 0.492677 0.964426 0.661355 0.029 Uiso 1 1 calc R U . . .
C45 C 0.5127(2) 0.8459(2) 0.5933(2) 0.0232(7) Uani 1 1 d . . . . .
C46 C 0.5471(3) 0.8765(2) 0.5178(2) 0.0274(8) Uani 1 1 d . . . . .
H46 H 0.516115 0.924201 0.491865 0.033 Uiso 1 1 calc R U . . .
C47 C 0.6288(3) 0.8368(2) 0.4786(2) 0.0298(8) Uani 1 1 d . . . . .
H47 H 0.651479 0.859404 0.427754 0.036 Uiso 1 1 calc R U . . .
C48 C 0.6742(3) 0.7661(2) 0.5147(2) 0.0301(8) Uani 1 1 d . . . . .
H48 H 0.727660 0.740500 0.488321 0.036 Uiso 1 1 calc R U . . .
C49 C 0.6407(2) 0.7306(2) 0.5929(2) 0.0265(8) Uani 1 1 d . . . . .
C50 C 0.6840(3) 0.6560(2) 0.6299(2) 0.0304(8) Uani 1 1 d . . . . .
H50 H 0.738961 0.631439 0.604468 0.036 Uiso 1 1 calc R U . . .
C51 C 0.6473(3) 0.6174(2) 0.7038(2) 0.0286(8) Uani 1 1 d . . . . .
C52 C 0.6902(3) 0.5390(3) 0.7401(2) 0.0349(9) Uani 1 1 d . . . . .
H52 H 0.744822 0.514003 0.714639 0.042 Uiso 1 1 calc R U . . .
C53 C 0.6517(3) 0.5009(3) 0.8111(3) 0.0386(10) Uani 1 1 d . . . . .
H53 H 0.680318 0.450031 0.834106 0.046 Uiso 1 1 calc R U . . .
C54 C 0.5684(3) 0.5377(3) 0.8507(2) 0.0340(9) Uani 1 1 d . . . . .
H54 H 0.541936 0.509495 0.898604 0.041 Uiso 1 1 calc R U . . .
C55 C 0.5257(2) 0.6142(2) 0.8199(2) 0.0258(7) Uani 1 1 d . . . . .
C56 C 0.5643(2) 0.6566(2) 0.7447(2) 0.0238(7) Uani 1 1 d . . . . .
C57 C 0.5237(2) 0.7342(2) 0.7096(2) 0.0230(7) Uani 1 1 d . . . . .
H57 H 0.472768 0.761888 0.736959 0.028 Uiso 1 1 calc R U . . .
C58 C 0.5586(2) 0.7709(2) 0.6337(2) 0.0231(7) Uani 1 1 d . . . . .
C59 C 0.3447(3) 0.4601(2) 0.8923(2) 0.0345(9) Uani 1 1 d . . . . .
H59 H 0.373457 0.470953 0.841165 0.041 Uiso 1 1 calc R U . . .
C60 C 0.3559(3) 0.3794(3) 0.9334(3) 0.0423(11) Uani 1 1 d . . . . .
H60 H 0.391443 0.336819 0.910677 0.051 Uiso 1 1 calc R U . . .
C61 C 0.3132(3) 0.3632(3) 1.0088(3) 0.0445(11) Uani 1 1 d . . . . .
H61 H 0.318940 0.309152 1.037839 0.053 Uiso 1 1 calc R U . . .
C62 C 0.2615(3) 0.4281(3) 1.0414(3) 0.0402(10) Uani 1 1 d . . . . .
H62 H 0.231646 0.418235 1.092234 0.048 Uiso 1 1 calc R U . . .
C63 C 0.2556(3) 0.5074(2) 0.9966(2) 0.0324(9) Uani 1 1 d . . . . .
H63 H 0.223131 0.551411 1.018922 0.039 Uiso 1 1 calc R U . . .
C64 C 0.2544(2) 1.0113(2) 0.4934(2) 0.0279(8) Uani 1 1 d . . . . .
H64 H 0.223244 1.038071 0.532898 0.034 Uiso 1 1 calc R U . . .
C65 C 0.2625(3) 1.0570(3) 0.4202(2) 0.0341(9) Uani 1 1 d . . . . .
H65 H 0.237402 1.112804 0.410276 0.041 Uiso 1 1 calc R U . . .
C66 C 0.3092(3) 1.0176(3) 0.3614(2) 0.0377(10) Uani 1 1 d . . . . .
H66 H 0.315677 1.046623 0.310900 0.045 Uiso 1 1 calc R U . . .
C67 C 0.3458(3) 0.9352(3) 0.3782(2) 0.0370(10) Uani 1 1 d . . . . .
H67 H 0.377589 0.907602 0.339477 0.044 Uiso 1 1 calc R U . . .
C68 C 0.3344(3) 0.8942(3) 0.4539(2) 0.0318(8) Uani 1 1 d . . . . .
H68 H 0.359991 0.838682 0.464979 0.038 Uiso 1 1 calc R U . . .
C69 C 0.4029(2) 0.6032(2) 0.6739(2) 0.0229(7) Uani 1 1 d . . . . .
C70 C 0.4616(3) 0.5297(2) 0.6681(2) 0.0286(8) Uani 1 1 d . . . . .
H70 H 0.463468 0.486757 0.710797 0.034 Uiso 1 1 calc R U . . .
C71 C 0.5178(3) 0.5201(2) 0.5983(2) 0.0333(9) Uani 1 1 d . . . . .
H71 H 0.557232 0.470956 0.594704 0.040 Uiso 1 1 calc R U . . .
C72 C 0.5151(3) 0.5837(2) 0.5345(2) 0.0310(8) Uani 1 1 d . . . . .
H72 H 0.552648 0.577337 0.488071 0.037 Uiso 1 1 calc R U . . .
C73 C 0.4560(2) 0.6569(2) 0.5401(2) 0.0266(8) Uani 1 1 d . . . . .
H73 H 0.454022 0.699458 0.497036 0.032 Uiso 1 1 calc R U . . .
C74 C 0.4000(2) 0.6674(2) 0.6090(2) 0.0219(7) Uani 1 1 d . . . . .
C75 C -0.0781(4) 0.7431(4) 0.7603(3) 0.0586(14) Uani 1 1 d . . . . .
C76 C -0.1575(4) 0.7182(4) 0.7437(4) 0.0734(18) Uani 1 1 d . . . . .
H76 H -0.154717 0.680778 0.711251 0.088 Uiso 1 1 calc R U . . .
C77 C -0.2473(5) 0.7566(4) 0.7822(4) 0.081(2) Uani 1 1 d . . . . .
H77 H -0.303817 0.745332 0.772273 0.097 Uiso 1 1 calc R U . . .
C78 C -0.2474(4) 0.8050(4) 0.8290(4) 0.0734(18) Uani 1 1 d . . . . .
H78 H -0.305089 0.826881 0.852741 0.088 Uiso 1 1 calc R U . . .
C79 C -0.1671(4) 0.8267(4) 0.8465(3) 0.0637(15) Uani 1 1 d . . . . .
H79 H -0.170152 0.860456 0.882243 0.076 Uiso 1 1 calc R U . . .
C80 C -0.0829(3) 0.7965(3) 0.8089(3) 0.0488(12) Uani 1 1 d . . . . .
B1 B 0.0677(4) 0.7627(4) 0.7652(3) 0.0503(14) Uani 1 1 d . . . . .
O10 O 0.3733(5) 0.1763(6) 0.9560(5) 0.113(2) Uani 0.795(7) 1 d D . P A 1
O11 O 0.4667(4) 0.1202(6) 1.0872(4) 0.113(2) Uani 0.795(7) 1 d D . P A 1
C100 C 0.2980(8) 0.1682(9) 0.9212(7) 0.107(4) Uani 0.795(7) 1 d . U P A 1
H10D H 0.316099 0.181094 0.866572 0.161 Uiso 0.795(7) 1 calc R U P A 1
H10E H 0.245159 0.206340 0.936692 0.161 Uiso 0.795(7) 1 calc R U P A 1
H10F H 0.281159 0.111659 0.936714 0.161 Uiso 0.795(7) 1 calc R U P A 1
C101 C 0.4387(5) 0.1127(5) 0.9645(4) 0.070(2) Uani 0.795(7) 1 d D U P A 1
H10G H 0.472911 0.106721 0.914193 0.084 Uiso 0.795(7) 1 calc R U P A 1
H10H H 0.408106 0.061895 0.986326 0.084 Uiso 0.795(7) 1 calc R U P A 1
C102 C 0.5055(5) 0.1182(5) 1.0117(4) 0.0627(19) Uani 0.795(7) 1 d D U P A 1
H10I H 0.552628 0.070341 1.010399 0.075 Uiso 0.795(7) 1 calc R U P A 1
H10J H 0.536956 0.168502 0.989944 0.075 Uiso 0.795(7) 1 calc R U P A 1
C103 C 0.5333(6) 0.1156(7) 1.1357(5) 0.083(3) Uani 0.795(7) 1 d . U P A 1
H10K H 0.575080 0.158241 1.113996 0.125 Uiso 0.795(7) 1 calc R U P A 1
H10L H 0.568544 0.061319 1.140451 0.125 Uiso 0.795(7) 1 calc R U P A 1
H10M H 0.501318 0.124185 1.185308 0.125 Uiso 0.795(7) 1 calc R U P A 1
O20 O 0.8921(4) 0.4265(4) 0.7199(5) 0.078(2) Uani 0.684(10) 1 d D U P B 1
O21 O 0.9121(16) 0.5646(17) 0.5820(15) 0.087(6) Uani 0.623(19) 1 d . U P B 1
C200 C 0.9089(7) 0.4385(7) 0.7958(6) 0.065(3) Uani 0.684(10) 1 d D U P B 1
H20A H 0.910835 0.497228 0.794166 0.098 Uiso 0.684(10) 1 calc R U P B 1
H20B H 0.967587 0.408290 0.806222 0.098 Uiso 0.684(10) 1 calc R U P B 1
H20C H 0.859077 0.417810 0.835413 0.098 Uiso 0.684(10) 1 calc R U P B 1
C201 C 0.9625(8) 0.4328(7) 0.6611(8) 0.078(3) Uani 0.684(10) 1 d D U P B 1
H20D H 0.946467 0.408407 0.621715 0.093 Uiso 0.684(10) 1 calc R U P B 1
H20E H 1.017414 0.399242 0.677897 0.093 Uiso 0.684(10) 1 calc R U P B 1
C202 C 0.9889(7) 0.5210(9) 0.6250(10) 0.080(3) Uani 0.623(19) 1 d D U P B 1
H20F H 0.994465 0.550915 0.664294 0.096 Uiso 0.623(19) 1 calc R U P B 1
H20G H 1.048486 0.518534 0.590382 0.096 Uiso 0.623(19) 1 calc R U P B 1
C203 C 0.9409(18) 0.6418(19) 0.5332(14) 0.111(8) Uani 0.623(19) 1 d . U P B 1
H20H H 0.993848 0.629347 0.495318 0.166 Uiso 0.623(19) 1 calc R U P B 1
H20I H 0.957958 0.676661 0.563538 0.166 Uiso 0.623(19) 1 calc R U P B 1
H20J H 0.890081 0.670681 0.508323 0.166 Uiso 0.623(19) 1 calc R U P B 1
O20A O 0.9306(11) 0.4812(9) 0.7314(11) 0.085(4) Uani 0.316(10) 1 d D U P B 2
O21A O 0.917(3) 0.580(2) 0.597(2) 0.058(5) Uani 0.377(19) 1 d . U P B 2
C1C C 0.9805(15) 0.5046(14) 0.5818(16) 0.084(4) Uani 0.377(19) 1 d D U P B 2
H1CA H 1.041537 0.518022 0.552888 0.101 Uiso 0.377(19) 1 calc R U P B 2
H1CB H 0.953186 0.469246 0.557170 0.101 Uiso 0.377(19) 1 calc R U P B 2
C1D C 0.940(3) 0.655(3) 0.5601(17) 0.061(5) Uani 0.377(19) 1 d . U P B 2
H1DA H 0.985236 0.648581 0.514700 0.091 Uiso 0.377(19) 1 calc R U P B 2
H1DB H 0.967688 0.679855 0.592499 0.091 Uiso 0.377(19) 1 calc R U P B 2
H1DC H 0.885695 0.689409 0.546065 0.091 Uiso 0.377(19) 1 calc R U P B 2
C1E C 0.9828(19) 0.469(2) 0.664(2) 0.082(4) Uani 0.316(10) 1 d D U P B 2
H1EA H 0.982987 0.408740 0.667209 0.099 Uiso 0.316(10) 1 calc R U P B 2
H1EB H 1.045675 0.475950 0.669784 0.099 Uiso 0.316(10) 1 calc R U P B 2
C1F C 0.911(2) 0.385(2) 0.7637(18) 0.109(8) Uani 0.316(10) 1 d D U P B 2
H1FA H 0.947531 0.350676 0.729553 0.163 Uiso 0.316(10) 1 calc R U P B 2
H1FB H 0.845634 0.379757 0.767262 0.163 Uiso 0.316(10) 1 calc R U P B 2
H1FC H 0.928298 0.366953 0.813464 0.163 Uiso 0.316(10) 1 calc R U P B 2
O30 O 0.4643(5) 0.7767(5) 0.3053(4) 0.0562(19) Uani 0.748(8) 1 d D U P C 1
O31 O 0.3828(4) 0.8948(4) 0.1921(3) 0.0620(17) Uani 0.748(8) 1 d . U P C 1
C300 C 0.5361(12) 0.7199(13) 0.3265(15) 0.069(5) Uani 0.748(8) 1 d . U P C 1
H30A H 0.581971 0.712833 0.281958 0.103 Uiso 0.748(8) 1 calc R U P C 1
H30B H 0.512519 0.666995 0.350553 0.103 Uiso 0.748(8) 1 calc R U P C 1
H30C H 0.564599 0.739679 0.361770 0.103 Uiso 0.748(8) 1 calc R U P C 1
C301 C 0.4309(7) 0.7547(7) 0.2451(6) 0.076(3) Uani 0.748(8) 1 d D U P C 1
H30D H 0.411802 0.698257 0.260577 0.092 Uiso 0.748(8) 1 calc R U P C 1
H30E H 0.480090 0.756137 0.200520 0.092 Uiso 0.748(8) 1 calc R U P C 1
C302 C 0.3486(7) 0.8163(6) 0.2258(6) 0.077(3) Uani 0.748(8) 1 d . U P C 1
H30F H 0.318155 0.797596 0.190420 0.093 Uiso 0.748(8) 1 calc R U P C 1
H30G H 0.303221 0.821089 0.271861 0.093 Uiso 0.748(8) 1 calc R U P C 1
C303 C 0.3102(6) 0.9567(7) 0.1677(5) 0.080(3) Uani 0.748(8) 1 d . . P C 1
H30H H 0.281552 0.937401 0.132167 0.120 Uiso 0.748(8) 1 calc R U P C 1
H30I H 0.336547 1.008289 0.143122 0.120 Uiso 0.748(8) 1 calc R U P C 1
H30J H 0.263868 0.965967 0.211232 0.120 Uiso 0.748(8) 1 calc R U P C 1
C1A C 0.2671(19) 0.9390(16) 0.1942(16) 0.080(3) Uani 0.252(8) 1 d D . P C 2
H1AA H 0.270443 0.943320 0.140146 0.120 Uiso 0.252(8) 1 calc R U P C 2
H1AB H 0.290627 0.987260 0.203077 0.120 Uiso 0.252(8) 1 calc R U P C 2
H1AC H 0.203073 0.936516 0.219395 0.120 Uiso 0.252(8) 1 calc R U P C 2
O31A O 0.3212(11) 0.8662(12) 0.2232(9) 0.064(4) Uani 0.252(8) 1 d D U P C 2
C1B C 0.4076(13) 0.8420(18) 0.1807(15) 0.073(4) Uani 0.252(8) 1 d D U P C 2
H1BA H 0.445571 0.888764 0.167903 0.088 Uiso 0.252(8) 1 calc R U P C 2
H1BB H 0.396620 0.830629 0.133054 0.088 Uiso 0.252(8) 1 calc R U P C 2
C1K C 0.459(2) 0.7710(18) 0.2175(16) 0.073(4) Uani 0.252(8) 1 d D U P C 2
H1KA H 0.419143 0.725764 0.237221 0.088 Uiso 0.252(8) 1 calc R U P C 2
H1KB H 0.511095 0.751987 0.180903 0.088 Uiso 0.252(8) 1 calc R U P C 2
O30A O 0.4932(15) 0.7908(17) 0.2778(12) 0.051(4) Uani 0.252(8) 1 d D U P C 2
C1L C 0.554(3) 0.731(3) 0.318(4) 0.045(7) Uani 0.252(8) 1 d D U P C 2
H1LA H 0.614723 0.727388 0.286470 0.067 Uiso 0.252(8) 1 calc R U P C 2
H1LB H 0.529537 0.677633 0.330003 0.067 Uiso 0.252(8) 1 calc R U P C 2
H1LC H 0.558535 0.748367 0.364134 0.067 Uiso 0.252(8) 1 calc R U P C 2
C1G C 0.514(3) 0.070(2) 1.1539(15) 0.075(8) Uiso 0.205(7) 1 d D U P A 2
H1GA H 0.579644 0.076727 1.139757 0.113 Uiso 0.205(7) 1 calc R U P A 2
H1GB H 0.504916 0.017712 1.188577 0.113 Uiso 0.205(7) 1 calc R U P A 2
H1GC H 0.482585 0.115469 1.178308 0.113 Uiso 0.205(7) 1 calc R U P A 2
O11A O 0.4765(12) 0.0718(10) 1.0883(10) 0.044(5) Uiso 0.205(7) 1 d D . P A 2
C1H C 0.374(2) 0.0971(12) 1.0078(16) 0.064(4) Uiso 0.205(7) 1 d D U P A 2
H1HA H 0.411626 0.062107 0.974151 0.077 Uiso 0.205(7) 1 calc R U P A 2
H1HB H 0.322461 0.068281 1.040853 0.077 Uiso 0.205(7) 1 calc R U P A 2
C1I C 0.425(2) 0.1357(14) 1.0460(18) 0.077(4) Uiso 0.205(7) 1 d D U P A 2
H1IA H 0.466556 0.172335 1.009364 0.093 Uiso 0.205(7) 1 calc R U P A 2
H1IB H 0.383216 0.168781 1.079349 0.093 Uiso 0.205(7) 1 calc R U P A 2
O10A O 0.3474(14) 0.1775(11) 0.9716(12) 0.045(5) Uiso 0.205(7) 1 d D . P A 2
C1J C 0.270(3) 0.154(4) 0.949(3) 0.116(12) Uiso 0.205(7) 1 d D U P A 2
H1JA H 0.239978 0.202207 0.919197 0.174 Uiso 0.205(7) 1 calc R U P A 2
H1JB H 0.226460 0.132749 0.993728 0.174 Uiso 0.205(7) 1 calc R U P A 2
H1JC H 0.290700 0.111428 0.919017 0.174 Uiso 0.205(7) 1 calc R U P A 2

loop_
_atom_site_aniso_label
_atom_site_aniso_U_11
_atom_site_aniso_U_22
_atom_site_aniso_U_33
_atom_site_aniso_U_23
_atom_site_aniso_U_13
_atom_site_aniso_U_12
U1 0.01750(6) 0.01903(6) 0.02022(7) -0.00610(5) -0.00280(5) -0.00031(5)
U2 0.01379(6) 0.01930(6) 0.02119(7) -0.00601(5) -0.00267(5) -0.00076(4)
F1 0.0190(10) 0.0224(10) 0.0257(10) -0.0068(8) -0.0046(8) -0.0033(8)
O1 0.0191(12) 0.0254(12) 0.0283(13) -0.0117(10) -0.0039(10) 0.0009(9)
O2 0.0170(11) 0.0224(12) 0.0311(13) -0.0119(10) -0.0038(10) -0.0011(9)
O3 0.0191(12) 0.0217(11) 0.0223(12) -0.0042(9) -0.0037(9) -0.0057(9)
O4 0.051(2) 0.054(2) 0.067(2) -0.0069(18) -0.0261(19) -0.0150(17)
O5 0.058(2) 0.064(2) 0.072(3) -0.025(2) -0.013(2) -0.0027(19)
N1 0.0220(15) 0.0258(15) 0.0231(15) -0.0036(12) -0.0055(12) 0.0006(12)
N2 0.0262(15) 0.0226(14) 0.0228(15) -0.0065(12) -0.0046(12) 0.0001(12)
N3 0.0242(15) 0.0199(13) 0.0226(15) -0.0056(11) -0.0024(12) 0.0002(11)
N4 0.0196(14) 0.0214(14) 0.0323(17) -0.0054(12) -0.0065(13) -0.0012(11)
N5 0.0177(14) 0.0324(16) 0.0221(15) -0.0085(12) -0.0014(12) -0.0046(12)
N6 0.0155(13) 0.0259(14) 0.0237(15) -0.0042(12) -0.0010(11) 0.0016(11)
N7 0.0243(15) 0.0197(13) 0.0228(15) -0.0058(11) -0.0057(12) 0.0001(11)
N8 0.0163(13) 0.0208(13) 0.0261(15) -0.0046(11) -0.0044(11) -0.0036(11)
N9 0.0281(16) 0.0226(15) 0.0317(17) -0.0047(13) -0.0060(14) -0.0009(12)
N10 0.0205(15) 0.0320(16) 0.0271(16) -0.0060(13) -0.0038(12) -0.0053(12)
C1 0.030(2) 0.033(2) 0.028(2) -0.0033(16) -0.0145(16) -0.0013(16)
C2 0.031(2) 0.033(2) 0.0258(19) -0.0066(16) -0.0100(16) -0.0018(16)
C3 0.045(3) 0.049(3) 0.029(2) -0.0092(19) -0.0168(19) 0.001(2)
C4 0.050(3) 0.050(3) 0.023(2) -0.0136(18) -0.0051(19) 0.001(2)
C5 0.036(2) 0.0283(18) 0.0221(18) -0.0090(15) -0.0053(16) -0.0002(16)
C6 0.032(2) 0.0306(19) 0.0235(18) -0.0107(15) -0.0008(16) 0.0001(16)
C7 0.032(2) 0.0259(18) 0.033(2) -0.0092(16) -0.0047(17) 0.0023(15)
C8 0.050(3) 0.028(2) 0.062(3) -0.012(2) -0.017(2) -0.0020(19)
C9 0.044(3) 0.049(3) 0.032(2) -0.019(2) 0.0009(19) 0.003(2)
C10 0.049(3) 0.049(3) 0.048(3) -0.026(2) 0.001(2) 0.008(2)
C11 0.0278(19) 0.0245(17) 0.0239(18) -0.0021(14) 0.0015(15) 0.0035(14)
C12 0.031(2) 0.038(2) 0.038(2) -0.0069(18) 0.0077(18) -0.0031(17)
C13 0.028(2) 0.034(2) 0.052(3) -0.009(2) 0.0066(19) -0.0082(17)
C14 0.0209(17) 0.0249(17) 0.031(2) -0.0049(15) 0.0002(15) -0.0020(14)
C15 0.0250(18) 0.0207(17) 0.040(2) -0.0047(15) -0.0060(16) -0.0061(14)
C16 0.0218(17) 0.0225(17) 0.042(2) -0.0139(16) -0.0093(16) 0.0000(14)
C17 0.030(2) 0.0256(19) 0.052(3) -0.0109(18) -0.0091(19) -0.0015(16)
C18 0.044(3) 0.024(2) 0.072(3) -0.016(2) -0.020(2) 0.0038(18)
C19 0.035(2) 0.032(2) 0.071(3) -0.033(2) -0.018(2) 0.0077(17)
C20 0.0226(18) 0.036(2) 0.054(3) -0.0301(19) -0.0119(18) 0.0057(15)
C21 0.0231(19) 0.045(2) 0.054(3) -0.035(2) -0.0052(18) 0.0012(17)
C22 0.0202(18) 0.049(2) 0.042(2) -0.028(2) -0.0044(16) -0.0056(16)
C23 0.034(2) 0.066(3) 0.043(3) -0.034(2) 0.000(2) -0.006(2)
C24 0.047(3) 0.072(3) 0.032(2) -0.022(2) -0.003(2) -0.016(2)
C25 0.032(2) 0.054(3) 0.031(2) -0.0110(19) -0.0044(17) -0.0098(19)
C26 0.0198(17) 0.044(2) 0.0282(19) -0.0152(17) -0.0062(15) -0.0064(16)
C27 0.0172(16) 0.041(2) 0.033(2) -0.0189(17) -0.0038(15) -0.0046(15)
C28 0.0154(16) 0.0307(18) 0.036(2) -0.0197(16) -0.0067(14) -0.0025(13)
C29 0.0188(17) 0.0280(18) 0.044(2) -0.0192(16) -0.0082(16) -0.0011(14)
C30 0.0215(18) 0.042(2) 0.0262(19) -0.0072(16) -0.0041(15) -0.0078(16)
C31 0.0186(17) 0.036(2) 0.030(2) -0.0024(16) -0.0070(15) -0.0022(15)
C32 0.021(2) 0.061(3) 0.045(3) -0.009(2) -0.0125(18) 0.0067(19)
C33 0.026(2) 0.047(3) 0.041(2) -0.009(2) -0.0072(18) 0.0147(18)
C34 0.0235(18) 0.0288(18) 0.0255(19) 0.0001(15) 0.0013(15) 0.0038(14)
C35 0.0309(19) 0.0219(17) 0.0270(19) -0.0045(14) 0.0013(16) 0.0034(14)
C36 0.041(2) 0.033(2) 0.032(2) -0.0089(17) 0.0054(18) -0.0017(18)
C37 0.047(3) 0.047(3) 0.040(3) -0.015(2) 0.015(2) -0.006(2)
C38 0.040(2) 0.0256(19) 0.048(3) -0.0084(18) -0.001(2) 0.0082(17)
C39 0.052(3) 0.026(2) 0.067(3) 0.009(2) -0.005(3) 0.010(2)
C40 0.0297(19) 0.0202(16) 0.0228(17) -0.0042(13) -0.0015(15) 0.0008(14)
C41 0.043(2) 0.0246(18) 0.037(2) -0.0147(16) -0.0024(19) -0.0015(17)
C42 0.040(2) 0.0263(19) 0.041(2) -0.0147(17) -0.0094(19) -0.0058(17)
C43 0.0287(19) 0.0185(16) 0.0287(19) -0.0070(14) -0.0069(15) -0.0043(14)
C44 0.0208(17) 0.0245(17) 0.0287(19) -0.0031(14) -0.0063(14) -0.0073(14)
C45 0.0148(15) 0.0253(17) 0.0313(19) -0.0070(14) -0.0041(14) -0.0059(13)
C46 0.0246(18) 0.0246(18) 0.032(2) -0.0035(15) -0.0030(15) -0.0046(14)
C47 0.0270(19) 0.033(2) 0.029(2) -0.0054(16) 0.0001(16) -0.0077(16)
C48 0.0216(18) 0.035(2) 0.033(2) -0.0113(17) 0.0032(15) -0.0043(15)
C49 0.0188(17) 0.0312(19) 0.032(2) -0.0096(16) -0.0042(15) -0.0038(14)
C50 0.0177(17) 0.036(2) 0.038(2) -0.0124(17) -0.0040(16) 0.0029(15)
C51 0.0195(17) 0.0331(19) 0.035(2) -0.0090(16) -0.0084(15) 0.0020(14)
C52 0.0244(19) 0.038(2) 0.041(2) -0.0090(18) -0.0074(17) 0.0095(16)
C53 0.033(2) 0.036(2) 0.044(2) -0.0013(19) -0.0152(19) 0.0106(17)
C54 0.030(2) 0.039(2) 0.030(2) -0.0009(17) -0.0082(17) 0.0043(17)
C55 0.0216(17) 0.0292(18) 0.0282(19) -0.0046(15) -0.0107(15) -0.0008(14)
C56 0.0160(15) 0.0290(18) 0.0279(18) -0.0072(15) -0.0072(14) 0.0003(13)
C57 0.0141(15) 0.0289(18) 0.0287(18) -0.0099(15) -0.0062(14) -0.0012(13)
C58 0.0157(15) 0.0244(17) 0.0310(19) -0.0067(14) -0.0057(14) -0.0036(13)
C59 0.032(2) 0.032(2) 0.039(2) -0.0074(17) -0.0075(18) 0.0008(16)
C60 0.043(3) 0.031(2) 0.053(3) -0.007(2) -0.017(2) 0.0076(18)
C61 0.047(3) 0.029(2) 0.058(3) 0.005(2) -0.024(2) -0.0012(19)
C62 0.046(3) 0.037(2) 0.035(2) 0.0067(18) -0.010(2) -0.012(2)
C63 0.036(2) 0.0293(19) 0.030(2) -0.0049(16) 0.0010(17) -0.0097(17)
C64 0.0148(16) 0.0289(18) 0.041(2) -0.0099(16) -0.0044(15) -0.0025(14)
C65 0.028(2) 0.041(2) 0.032(2) 0.0031(18) -0.0094(17) -0.0099(17)
C66 0.034(2) 0.055(3) 0.026(2) 0.0008(19) -0.0088(17) -0.017(2)
C67 0.031(2) 0.057(3) 0.028(2) -0.0161(19) -0.0017(17) -0.015(2)
C68 0.0219(18) 0.040(2) 0.035(2) -0.0118(18) -0.0022(16) -0.0072(16)
C69 0.0145(15) 0.0304(18) 0.0280(18) -0.0154(15) -0.0032(13) -0.0023(13)
C70 0.0244(18) 0.0289(18) 0.034(2) -0.0126(16) -0.0056(16) 0.0050(15)
C71 0.0243(19) 0.034(2) 0.045(2) -0.0222(18) -0.0045(17) 0.0054(15)
C72 0.0237(18) 0.038(2) 0.035(2) -0.0213(17) 0.0028(16) -0.0025(16)
C73 0.0212(17) 0.0304(19) 0.0298(19) -0.0129(15) 0.0006(15) -0.0040(14)
C74 0.0133(15) 0.0254(17) 0.0296(18) -0.0119(14) -0.0033(13) -0.0012(12)
C75 0.036(3) 0.072(4) 0.064(4) -0.009(3) -0.005(3) -0.002(3)
C76 0.067(4) 0.087(5) 0.078(4) -0.024(4) -0.021(3) -0.026(4)
C77 0.062(4) 0.096(5) 0.094(5) -0.034(4) -0.004(4) -0.028(4)
C78 0.049(3) 0.094(5) 0.083(5) -0.035(4) 0.000(3) -0.014(3)
C79 0.039(3) 0.084(4) 0.066(4) -0.009(3) -0.005(3) -0.013(3)
C80 0.040(3) 0.045(3) 0.068(3) -0.018(2) -0.019(2) -0.005(2)
B1 0.055(4) 0.050(3) 0.047(3) -0.020(3) -0.006(3) 0.003(3)
O10 0.065(3) 0.168(6) 0.124(5) -0.064(4) -0.047(3) 0.025(3)
O11 0.065(3) 0.168(6) 0.124(5) -0.064(4) -0.047(3) 0.025(3)
C100 0.096(8) 0.133(9) 0.108(9) -0.002(8) -0.070(8) -0.024(7)
C101 0.065(4) 0.078(4) 0.064(4) -0.022(3) -0.008(3) 0.014(3)
C102 0.054(4) 0.059(4) 0.074(4) -0.018(3) -0.005(3) -0.001(3)
C103 0.070(5) 0.104(7) 0.083(6) -0.003(5) -0.039(5) -0.016(5)
O20 0.039(3) 0.066(4) 0.136(6) -0.032(4) -0.039(4) 0.021(3)
O21 0.027(4) 0.115(13) 0.113(13) -0.001(8) -0.015(7) -0.015(6)
C200 0.058(5) 0.074(6) 0.063(6) -0.003(5) -0.025(5) -0.001(5)
C201 0.046(5) 0.086(7) 0.104(6) -0.024(5) -0.032(5) 0.020(4)
C202 0.035(4) 0.099(7) 0.104(8) -0.008(6) -0.032(5) 0.009(4)
C203 0.059(8) 0.128(14) 0.113(17) 0.012(13) 0.014(12) 0.004(9)
O20A 0.061(7) 0.064(7) 0.129(9) -0.010(7) -0.035(7) 0.010(6)
O21A 0.044(10) 0.067(10) 0.065(9) -0.016(7) -0.018(6) 0.004(7)
C1C 0.050(6) 0.090(8) 0.111(8) -0.020(7) -0.020(6) 0.010(6)
C1D 0.043(8) 0.085(11) 0.055(13) -0.023(10) 0.017(9) -0.030(8)
C1E 0.041(6) 0.093(9) 0.112(8) -0.012(7) -0.033(6) 0.014(6)
C1F 0.084(13) 0.101(16) 0.108(16) 0.017(14) 0.007(13) 0.015(14)
O30 0.047(4) 0.056(4) 0.071(5) -0.036(4) -0.005(3) 0.003(3)
O31 0.042(3) 0.094(4) 0.051(3) -0.019(3) -0.004(2) -0.008(3)
C300 0.080(11) 0.044(8) 0.070(7) -0.002(5) 0.004(8) -0.004(7)
C301 0.077(6) 0.072(5) 0.098(6) -0.058(5) -0.018(5) 0.002(4)
C302 0.072(6) 0.087(6) 0.095(6) -0.054(5) -0.027(5) -0.007(4)
C303 0.046(5) 0.140(8) 0.055(6) -0.032(5) -0.011(4) 0.016(6)
C1A 0.046(5) 0.140(8) 0.055(6) -0.032(5) -0.011(4) 0.016(6)
O31A 0.046(7) 0.092(9) 0.057(7) -0.021(7) -0.018(6) -0.001(7)
C1B 0.072(8) 0.077(7) 0.092(8) -0.056(7) -0.024(7) -0.001(6)
C1K 0.073(8) 0.076(7) 0.093(8) -0.055(7) -0.025(7) -0.003(6)
O30A 0.044(9) 0.057(8) 0.058(10) -0.032(8) -0.007(7) 0.007(7)
C1L 0.030(10) 0.025(12) 0.072(16) -0.004(11) 0.001(12) -0.002(10)

loop_
_atom_type_symbol
_atom_type_description
_atom_type_scat_dispersion_real
_atom_type_scat_dispersion_imag
_atom_type_scat_source
C C 0.0033 0.0016 'International Tables Vol C Tables 4.2.6.8 and 6.1.1.4'
H H 0.0000 0.0000 'International Tables Vol C Tables 4.2.6.8 and 6.1.1.4'
B B 0.0013 0.0007 'International Tables Vol C Tables 4.2.6.8 and 6.1.1.4'
F F 0.0171 0.0103 'International Tables Vol C Tables 4.2.6.8 and 6.1.1.4'
N N 0.0061 0.0033 'International Tables Vol C Tables 4.2.6.8 and 6.1.1.4'
O O 0.0106 0.0060 'International Tables Vol C Tables 4.2.6.8 and 6.1.1.4'
U U -9.6767 9.6646 'International Tables Vol C Tables 4.2.6.8 and 6.1.1.4'

loop_
_geom_angle_atom_site_label_1
_geom_angle_atom_site_label_2
_geom_angle_atom_site_label_3
_geom_angle
_geom_angle_site_symmetry_1
_geom_angle_site_symmetry_3
_geom_angle_publ_flag
O1 U1 F1 89.79(8) . . ?
O1 U1 O3 93.87(9) . . ?
F1 U1 O3 63.88(7) . . ?
O1 U1 N3 143.29(9) . . ?
F1 U1 N3 116.65(8) . . ?
O3 U1 N3 77.61(9) . . ?
O1 U1 N2 141.32(9) . . ?
F1 U1 N2 87.60(8) . . ?
O3 U1 N2 119.05(9) . . ?
N3 U1 N2 69.05(10) . . ?
O1 U1 N9 87.74(10) . . ?
F1 U1 N9 151.49(8) . . ?
O3 U1 N9 144.62(9) . . ?
N3 U1 N9 80.17(10) . . ?
N2 U1 N9 76.92(10) . . ?
O1 U1 N4 76.24(9) . . ?
F1 U1 N4 136.28(8) . . ?
O3 U1 N4 75.81(8) . . ?
N3 U1 N4 67.05(10) . . ?
N2 U1 N4 128.46(10) . . ?
N9 U1 N4 70.29(9) . . ?
O1 U1 N1 75.96(9) . . ?
F1 U1 N1 80.07(8) . . ?
O3 U1 N1 142.71(8) . . ?
N3 U1 N1 130.65(9) . . ?
N2 U1 N1 65.58(10) . . ?
N9 U1 N1 71.78(9) . . ?
N4 U1 N1 133.25(9) . . ?
O1 U1 U2 75.25(7) . . ?
F1 U1 U2 35.20(5) . . ?
O3 U1 U2 36.24(5) . . ?
N3 U1 U2 111.18(6) . . ?
N2 U1 U2 119.05(6) . . ?
N9 U1 U2 162.53(7) . . ?
N4 U1 U2 101.19(6) . . ?
N1 U1 U2 107.05(6) . . ?
O2 U2 O3 92.93(9) . . ?
O2 U2 F1 87.09(8) . . ?
O3 U2 F1 63.67(7) . . ?
O2 U2 N7 143.93(9) . . ?
O3 U2 N7 111.27(9) . . ?
F1 U2 N7 80.77(8) . . ?
O2 U2 N6 143.82(9) . . ?
O3 U2 N6 82.16(9) . . ?
F1 U2 N6 121.25(8) . . ?
N7 U2 N6 68.61(10) . . ?
O2 U2 N8 76.39(9) . . ?
O3 U2 N8 135.75(8) . . ?
F1 U2 N8 72.88(8) . . ?
N7 U2 N8 67.59(9) . . ?
N6 U2 N8 130.30(9) . . ?
O2 U2 N5 75.58(9) . . ?
O3 U2 N5 79.24(8) . . ?
F1 U2 N5 138.13(8) . . ?
N7 U2 N5 133.43(9) . . ?
N6 U2 N5 68.28(10) . . ?
N8 U2 N5 135.73(9) . . ?
O2 U2 N10 90.31(10) . . ?
O3 U2 N10 149.32(8) . . ?
F1 U2 N10 147.00(8) . . ?
N7 U2 N10 82.20(9) . . ?
N6 U2 N10 77.40(9) . . ?
N8 U2 N10 74.54(9) . . ?
N5 U2 N10 72.07(9) . . ?
O2 U2 U1 73.12(7) . . ?
O3 U2 U1 37.23(6) . . ?
F1 U2 U1 33.94(4) . . ?
N7 U2 U1 110.29(6) . . ?
N6 U2 U1 116.86(7) . . ?
N8 U2 U1 99.55(6) . . ?
N5 U2 U1 104.19(6) . . ?
N10 U2 U1 163.37(7) . . ?
U1 F1 U2 110.86(7) . . ?
C69 O1 U1 164.6(2) . . ?
C74 O2 U2 168.1(2) . . ?
B1 O3 U2 126.8(3) . . ?
B1 O3 U1 126.4(3) . . ?
U2 O3 U1 106.53(9) . . ?
C75 O4 B1 110.6(5) . . ?
C80 O5 B1 104.8(4) . . ?
C1 N1 C55 116.2(3) . . ?
C1 N1 U1 113.1(2) . . ?
C55 N1 U1 128.0(2) . . ?
C5 N2 C2 105.9(3) . . ?
C5 N2 U1 135.5(2) . . ?
C2 N2 U1 116.8(2) . . ?
C11 N3 C14 106.5(3) . . ?
C11 N3 U1 136.3(2) . . ?
C14 N3 U1 116.7(2) . . ?
C15 N4 C16 117.0(3) . . ?
C15 N4 U1 112.8(2) . . ?
C16 N4 U1 128.5(2) . . ?
C30 N5 C26 116.8(3) . . ?
C30 N5 U2 112.4(2) . . ?
C26 N5 U2 129.5(2) . . ?
C34 N6 C31 105.8(3) . . ?
C34 N6 U2 139.0(2) . . ?
C31 N6 U2 114.8(2) . . ?
C40 N7 C43 106.2(3) . . ?
C40 N7 U2 138.5(2) . . ?
C43 N7 U2 114.0(2) . . ?
C44 N8 C45 118.3(3) . . ?
C44 N8 U2 113.3(2) . . ?
C45 N8 U2 128.3(2) . . ?
C59 N9 C63 117.1(3) . . ?
C59 N9 U1 119.0(3) . . ?
C63 N9 U1 123.7(3) . . ?
C68 N10 C64 115.8(3) . . ?
C68 N10 U2 121.3(3) . . ?
C64 N10 U2 122.7(3) . . ?
N1 C1 C2 121.9(3) . . ?
N2 C2 C3 110.2(4) . . ?
N2 C2 C1 120.2(3) . . ?
C3 C2 C1 129.6(4) . . ?
C4 C3 C2 106.6(4) . . ?
C3 C4 C5 106.6(4) . . ?
N2 C5 C4 110.6(4) . . ?
N2 C5 C6 119.2(3) . . ?
C4 C5 C6 130.0(4) . . ?
C5 C6 C11 108.0(3) . . ?
C5 C6 C9 111.6(3) . . ?
C11 C6 C9 109.9(3) . . ?
C5 C6 C7 107.0(3) . . ?
C11 C6 C7 110.2(3) . . ?
C9 C6 C7 110.0(3) . . ?
C8 C7 C6 113.7(3) . . ?
C10 C9 C6 114.3(4) . . ?
N3 C11 C12 109.8(3) . . ?
N3 C11 C6 120.7(3) . . ?
C12 C11 C6 129.5(4) . . ?
C13 C12 C11 107.1(4) . . ?
C12 C13 C14 106.9(4) . . ?
N3 C14 C13 109.6(3) . . ?
N3 C14 C15 120.6(3) . . ?
C13 C14 C15 129.6(4) . . ?
N4 C15 C14 122.4(3) . . ?
C17 C16 N4 120.6(4) . . ?
C17 C16 C29 119.8(4) . . ?
N4 C16 C29 119.5(3) . . ?
C16 C17 C18 120.7(4) . . ?
C19 C18 C17 121.3(4) . . ?
C18 C19 C20 120.7(4) . . ?
C21 C20 C19 122.6(4) . . ?
C21 C20 C29 118.8(4) . . ?
C19 C20 C29 118.6(4) . . ?
C22 C21 C20 122.3(4) . . ?
C21 C22 C27 119.0(4) . . ?
C21 C22 C23 122.3(4) . . ?
C27 C22 C23 118.7(4) . . ?
C24 C23 C22 120.8(4) . . ?
C23 C24 C25 121.0(4) . . ?
C26 C25 C24 121.2(4) . . ?
C25 C26 N5 121.3(4) . . ?
C25 C26 C27 119.4(4) . . ?
N5 C26 C27 119.4(3) . . ?
C28 C27 C22 119.5(4) . . ?
C28 C27 C26 121.6(3) . . ?
C22 C27 C26 118.9(4) . . ?
C29 C28 C27 120.9(3) . . ?
C28 C29 C20 119.5(4) . . ?
C28 C29 C16 121.6(3) . . ?
C20 C29 C16 118.8(3) . . ?
N5 C30 C31 122.9(3) . . ?
N6 C31 C32 109.9(4) . . ?
N6 C31 C30 121.5(3) . . ?
C32 C31 C30 128.5(4) . . ?
C33 C32 C31 107.0(4) . . ?
C32 C33 C34 107.4(4) . . ?
N6 C34 C33 110.0(4) . . ?
N6 C34 C35 123.3(3) . . ?
C33 C34 C35 126.3(4) . . ?
C40 C35 C34 114.6(3) . . ?
C40 C35 C38 109.1(3) . . ?
C34 C35 C38 109.8(3) . . ?
C40 C35 C36 106.2(3) . . ?
C34 C35 C36 107.5(3) . . ?
C38 C35 C36 109.5(3) . . ?
C37 C36 C35 116.6(4) . . ?
C39 C38 C35 115.1(4) . . ?
N7 C40 C41 110.1(3) . . ?
N7 C40 C35 124.3(3) . . ?
C41 C40 C35 125.5(3) . . ?
C42 C41 C40 107.4(3) . . ?
C41 C42 C43 106.3(3) . . ?
N7 C43 C42 110.1(3) . . ?
N7 C43 C44 120.4(3) . . ?
C42 C43 C44 129.4(3) . . ?
N8 C44 C43 121.8(3) . . ?
C46 C45 N8 119.9(3) . . ?
C46 C45 C58 119.9(3) . . ?
N8 C45 C58 120.1(3) . . ?
C45 C46 C47 121.4(3) . . ?
C48 C47 C46 120.4(4) . . ?
C47 C48 C49 120.7(4) . . ?
C50 C49 C48 121.4(4) . . ?
C50 C49 C58 119.0(3) . . ?
C48 C49 C58 119.5(3) . . ?
C51 C50 C49 121.7(4) . . ?
C50 C51 C52 121.2(4) . . ?
C50 C51 C56 119.6(3) . . ?
C52 C51 C56 119.2(4) . . ?
C53 C52 C51 120.5(4) . . ?
C52 C53 C54 120.6(4) . . ?
C55 C54 C53 121.5(4) . . ?
C54 C55 N1 120.7(3) . . ?
C54 C55 C56 119.5(4) . . ?
N1 C55 C56 119.9(3) . . ?
C57 C56 C55 122.4(3) . . ?
C57 C56 C51 118.9(3) . . ?
C55 C56 C51 118.6(3) . . ?
C56 C57 C58 121.1(3) . . ?
C57 C58 C49 119.5(3) . . ?
C57 C58 C45 122.4(3) . . ?
C49 C58 C45 118.0(3) . . ?
N9 C59 C60 123.6(4) . . ?
C61 C60 C59 118.3(4) . . ?
C60 C61 C62 119.6(4) . . ?
C63 C62 C61 118.3(4) . . ?
N9 C63 C62 123.1(4) . . ?
N10 C64 C65 124.5(4) . . ?
C64 C65 C66 118.0(4) . . ?
C67 C66 C65 119.4(4) . . ?
C66 C67 C68 118.5(4) . . ?
N10 C68 C67 123.8(4) . . ?
O1 C69 C70 121.7(3) . . ?
O1 C69 C74 118.7(3) . . ?
C70 C69 C74 119.5(3) . . ?
C69 C70 C71 120.2(4) . . ?
C72 C71 C70 120.1(4) . . ?
C71 C72 C73 119.8(4) . . ?
C74 C73 C72 120.7(4) . . ?
O2 C74 C73 121.9(3) . . ?
O2 C74 C69 118.5(3) . . ?
C73 C74 C69 119.6(3) . . ?
O4 C75 C80 108.8(5) . . ?
O4 C75 C76 128.8(6) . . ?
C80 C75 C76 122.5(6) . . ?
C75 C76 C77 114.2(6) . . ?
C78 C77 C76 120.6(6) . . ?
C77 C78 C79 124.1(7) . . ?
C80 C79 C78 117.1(6) . . ?
C75 C80 C79 121.5(5) . . ?
C75 C80 O5 110.6(5) . . ?
C79 C80 O5 127.9(5) . . ?
O3 B1 O4 128.5(5) . . ?
O3 B1 O5 126.2(5) . . ?
O4 B1 O5 105.3(5) . . ?
C101 O10 C100 118.5(10) . . ?
C102 O11 C103 114.3(7) . . ?
O10 C101 C102 116.3(7) . . ?
O11 C102 C101 114.3(6) . . ?
C201 O20 C200 118.6(8) . . ?
C203 O21 C202 110.2(18) . . ?
O20 C201 C202 116.4(11) . . ?
O21 C202 C201 106.9(14) . . ?
C1E O20A C1F 96(2) . . ?
C1D O21A C1C 119(3) . . ?
O21A C1C C1E 95(3) . . ?
O20A C1E C1C 136(2) . . ?
C300 O30 C301 110.0(15) . . ?
C302 O31 C303 111.9(8) . . ?
O30 C301 C302 108.6(8) . . ?
O31 C302 C301 107.7(8) . . ?
C1B O31A C1A 120(2) . . ?
O31A C1B C1K 115(3) . . ?
O30A C1K C1B 110(2) . . ?
C1L O30A C1K 120(4) . . ?
C1I O11A C1G 130(2) . . ?
O10A C1H C1I 85.5(17) . . ?
O11A C1I C1H 106.7(19) . . ?
C1H O10A C1J 94(3) . . ?

loop_
_geom_bond_atom_site_label_1
_geom_bond_atom_site_label_2
_geom_bond_distance
_geom_bond_site_symmetry_2
_geom_bond_publ_flag
U1 O1 2.106(2) . ?
U1 F1 2.3000(18) . ?
U1 O3 2.429(2) . ?
U1 N3 2.461(3) . ?
U1 N2 2.491(3) . ?
U1 N9 2.607(3) . ?
U1 N4 2.625(3) . ?
U1 N1 2.662(3) . ?
U1 U2 3.84902(19) . ?
U2 O2 2.106(2) . ?
U2 O3 2.373(2) . ?
U2 F1 2.3741(19) . ?
U2 N7 2.463(3) . ?
U2 N6 2.466(3) . ?
U2 N8 2.577(3) . ?
U2 N5 2.607(3) . ?
U2 N10 2.616(3) . ?
O1 C69 1.360(4) . ?
O2 C74 1.355(4) . ?
O3 B1 1.379(7) . ?
O4 C75 1.293(6) . ?
O4 B1 1.407(7) . ?
O5 C80 1.375(6) . ?
O5 B1 1.431(7) . ?
N1 C1 1.298(5) . ?
N1 C55 1.427(5) . ?
N2 C5 1.362(5) . ?
N2 C2 1.385(5) . ?
N3 C11 1.364(5) . ?
N3 C14 1.385(4) . ?
N4 C15 1.307(5) . ?
N4 C16 1.426(5) . ?
N5 C30 1.302(5) . ?
N5 C26 1.427(5) . ?
N6 C34 1.368(5) . ?
N6 C31 1.390(5) . ?
N7 C40 1.364(4) . ?
N7 C43 1.396(4) . ?
N8 C44 1.300(4) . ?
N8 C45 1.430(4) . ?
N9 C59 1.344(5) . ?
N9 C63 1.348(5) . ?
N10 C68 1.340(5) . ?
N10 C64 1.353(5) . ?
C1 C2 1.412(6) . ?
C2 C3 1.396(5) . ?
C3 C4 1.394(6) . ?
C4 C5 1.401(5) . ?
C5 C6 1.509(5) . ?
C6 C11 1.514(5) . ?
C6 C9 1.542(5) . ?
C6 C7 1.555(5) . ?
C7 C8 1.533(5) . ?
C9 C10 1.538(6) . ?
C11 C12 1.398(5) . ?
C12 C13 1.387(6) . ?
C13 C14 1.391(5) . ?
C14 C15 1.406(5) . ?
C16 C17 1.367(5) . ?
C16 C29 1.438(6) . ?
C17 C18 1.422(6) . ?
C18 C19 1.338(7) . ?
C19 C20 1.435(6) . ?
C20 C21 1.394(6) . ?
C20 C29 1.437(5) . ?
C21 C22 1.387(6) . ?
C22 C27 1.434(5) . ?
C22 C23 1.438(6) . ?
C23 C24 1.345(7) . ?
C24 C25 1.423(6) . ?
C25 C26 1.368(5) . ?
C26 C27 1.450(6) . ?
C27 C28 1.404(5) . ?
C28 C29 1.398(5) . ?
C30 C31 1.414(6) . ?
C31 C32 1.392(5) . ?
C32 C33 1.375(6) . ?
C33 C34 1.398(5) . ?
C34 C35 1.510(5) . ?
C35 C40 1.510(5) . ?
C35 C38 1.553(5) . ?
C35 C36 1.562(5) . ?
C36 C37 1.517(6) . ?
C38 C39 1.517(6) . ?
C40 C41 1.409(5) . ?
C41 C42 1.394(6) . ?
C42 C43 1.402(5) . ?
C43 C44 1.410(5) . ?
C45 C46 1.373(5) . ?
C45 C58 1.441(5) . ?
C46 C47 1.416(5) . ?
C47 C48 1.357(5) . ?
C48 C49 1.429(5) . ?
C49 C50 1.394(5) . ?
C49 C58 1.438(5) . ?
C50 C51 1.391(5) . ?
C51 C52 1.432(5) . ?
C51 C56 1.439(5) . ?
C52 C53 1.354(6) . ?
C53 C54 1.415(6) . ?
C54 C55 1.375(5) . ?
C55 C56 1.435(5) . ?
C56 C57 1.402(5) . ?
C57 C58 1.403(5) . ?
C59 C60 1.377(6) . ?
C60 C61 1.375(7) . ?
C61 C62 1.387(6) . ?
C62 C63 1.378(5) . ?
C64 C65 1.370(5) . ?
C65 C66 1.382(6) . ?
C66 C67 1.375(6) . ?
C67 C68 1.382(6) . ?
C69 C70 1.390(5) . ?
C69 C74 1.402(5) . ?
C70 C71 1.394(5) . ?
C71 C72 1.383(6) . ?
C72 C73 1.388(5) . ?
C73 C74 1.385(5) . ?
C75 C80 1.356(7) . ?
C75 C76 1.387(7) . ?
C76 C77 1.485(9) . ?
C77 C78 1.282(8) . ?
C78 C79 1.385(8) . ?
C79 C80 1.369(7) . ?
O10 C101 1.317(7) . ?
O10 C100 1.406(10) . ?
O11 C102 1.383(7) . ?
O11 C103 1.419(9) . ?
C101 C102 1.443(7) . ?
O20 C201 1.327(15) . ?
O20 C200 1.503(13) . ?
O21 C203 1.44(4) . ?
O21 C202 1.50(3) . ?
C201 C202 1.520(19) . ?
O20A C1E 1.35(4) . ?
O20A C1F 1.60(3) . ?
O21A C1D 1.31(5) . ?
O21A C1C 1.49(4) . ?
C1C C1E 1.49(5) . ?
O30 C300 1.359(12) . ?
O30 C301 1.412(9) . ?
O31 C302 1.414(11) . ?
O31 C303 1.428(10) . ?
C301 C302 1.504(14) . ?
C1A O31A 1.399(8) . ?
O31A C1B 1.399(8) . ?
C1B C1K 1.408(10) . ?
C1K O30A 1.402(8) . ?
O30A C1L 1.402(8) . ?
C1G O11A 1.397(10) . ?
O11A C1I 1.381(10) . ?
C1H O10A 1.378(10) . ?
C1H C1I 1.405(7) . ?
O10A C1J 1.400(10) . ?
